data_2008033
loop_
_publ_author_name
'Ahmed, S. Zaka'
'Ferguson, George'
'Glidewell, Christopher'

_publ_section_title
;
 3-Ferrocenyl-6-nitro-2-phenylquinoxaline: Cyclic Centrosymmetric
 Dimers Depending on both C---H&#x00B7;&#x00B7;&#x00B7;O Hydrogen Bonds
 and \p-\p Stacking Interactions
;
_journal_issue 12
_journal_name_full 'Acta Crystallographica Section C'
_journal_page_first 1839
_journal_page_last 1842
_journal_paper_doi 10.1107/S0108270198009664
_journal_volume 54
_journal_year 1998
_chemical_formula_iupac '[Fe (C5 H5) (C19 H12 N3 O2)]'
_chemical_formula_moiety 'C24 H17 Fe N3 O2'
_chemical_formula_sum 'C24 H17 Fe N3 O2'
_chemical_formula_weight 435.26
_chemical_name_systematic
;
3-Ferrocenyl-2-phenyl-6-nitroquinoxaline
;
_space_group_IT_number 2
_symmetry_cell_setting triclinic
_symmetry_space_group_name_Hall '-P 1'
_symmetry_space_group_name_H-M 'P -1'
_cell_angle_alpha 94.663(8)
_cell_angle_beta 96.980(7)
_cell_angle_gamma 95.479(6)
_cell_formula_units_Z 4
_cell_length_a 8.3220(7)
_cell_length_b 12.5682(11)
_cell_length_c 18.6853(18)
_cell_measurement_reflns_used 25
_cell_measurement_temperature 294.0(10)
_cell_measurement_theta_max 17.76
_cell_measurement_theta_min 9.40
_cell_volume 1922.4(3)
_computing_cell_refinement 'SET4 and CELDIM in CAD-4-PC Software'
_computing_data_collection 'CAD-4-PC Software (Enraf-Nonius, 1992)'
_computing_data_reduction 'DATRD2 in NRCVAX96 (Gabe et al., 1989)'
_computing_molecular_graphics 'NRCVAX96, ORTEPII (Johnson, 1976) and PLATON (Spek, 1998)'
_computing_publication_material 'NRCVAX96, SHELXL97 and WordPerfect macro PREP8 (Ferguson, 1998)'
_computing_structure_refinement 'NRCVAX96 and SHELXL97 (Sheldrick, 1997)'
_computing_structure_solution 'NRCVAX96 via Patterson heavy-atom method'
_diffrn_ambient_temperature 294.0(10)
_diffrn_measured_fraction_theta_full 0.998
_diffrn_measured_fraction_theta_max 0.998
_diffrn_measurement_device 'Enraf-Nonius CAD-4'
_diffrn_measurement_method \q/2\q
_diffrn_radiation_monochromator graphite
_diffrn_radiation_source 'X-ray tube'
_diffrn_radiation_type MoK\a
_diffrn_radiation_wavelength 0.7107
_diffrn_reflns_av_R_equivalents 0.013
_diffrn_reflns_av_sigmaI/netI 0.0322
_diffrn_reflns_limit_h_max 9
_diffrn_reflns_limit_h_min -10
_diffrn_reflns_limit_k_max 15
_diffrn_reflns_limit_k_min 0
_diffrn_reflns_limit_l_max 22
_diffrn_reflns_limit_l_min -22
_diffrn_reflns_number 7087
_diffrn_reflns_theta_full 25.36
_diffrn_reflns_theta_max 25.36
_diffrn_reflns_theta_min 2.05
_diffrn_standards_decay_% 'intensity variation: 1.7%'
_diffrn_standards_interval_time 240
_diffrn_standards_number 3
_exptl_absorpt_coefficient_mu 0.812
_exptl_absorpt_correction_T_max .804
_exptl_absorpt_correction_T_min .716
_exptl_absorpt_correction_type gaussian
_exptl_absorpt_process_details '(ABSO in NRCVAX; Gabe et al., 1989)'
_exptl_crystal_colour red
_exptl_crystal_density_diffrn 1.504
_exptl_crystal_density_method 'not measured'
_exptl_crystal_description block
_exptl_crystal_F_000 896
_exptl_crystal_size_max .42
_exptl_crystal_size_mid .41
_exptl_crystal_size_min .31
_refine_diff_density_max 0.225
_refine_diff_density_min -0.303
_refine_ls_extinction_method none
_refine_ls_goodness_of_fit_ref 0.951
_refine_ls_hydrogen_treatment constr
_refine_ls_matrix_type full
_refine_ls_number_parameters 575
_refine_ls_number_reflns 7076
_refine_ls_number_restraints 84
_refine_ls_restrained_S_all 0.986
_refine_ls_R_factor_all 0.067
_refine_ls_R_factor_gt 0.041
_refine_ls_shift/su_max 0.001
_refine_ls_shift/su_mean 0.000
_refine_ls_structure_factor_coef Fsqd
_refine_ls_weighting_details 'w = 1/[\s^2^(Fo^2^)+(0.0597P)^2^+0.7344P] where P = (Fo^2^+2Fc^2^)/3'
_refine_ls_weighting_scheme calc
_refine_ls_wR_factor_ref 0.111
_reflns_number_gt 5046
_reflns_number_total 7076
_reflns_threshold_expression I>2\s(I)
_cod_data_source_file sk1223.cif
_cod_data_source_block 9838gaus
_cod_depositor_comments
;
The following automatic conversions were performed:

'_exptl_absorpt_correction_type' value 'Gaussian' changed to
'gaussian' according to
/home/saulius/struct/CIF-dictionaries/cif_core.dic dictionary named
'cif_core.dic' version 2.4.1 from 2010-06-29.

Automatic conversion script
Id: cif_fix_values 1715 2011-07-08 13:25:40Z adriana 
;
_cod_database_code 2008033

loop_
_symmetry_equiv_pos_as_xyz
'x, y, z'
'-x, -y, -z'

loop_
_atom_site_label
_atom_site_fract_x
_atom_site_fract_y
_atom_site_fract_z
_atom_site_U_iso_or_equiv
_atom_site_adp_type
_atom_site_calc_flag
_atom_site_refinement_flags
_atom_site_occupancy
_atom_site_disorder_assembly
_atom_site_disorder_group
_atom_site_type_symbol
Fe1 0.09262(5) 0.89311(3) 0.87066(2) 0.04842(13) Uani d . 1 . . Fe
N1 0.5344(5) 0.6326(3) 0.83218(19) 0.0583(9) Uani d PD 0.813(3) A 1 N
C2 0.4533(5) 0.7155(3) 0.8227(2) 0.0468(10) Uani d PD 0.813(3) A 1 C
C3 0.4247(5) 0.7898(3) 0.88180(19) 0.0450(9) Uani d PD 0.813(3) A 1 C
N4 0.4796(5) 0.7743(3) 0.94912(17) 0.0508(8) Uani d PD 0.813(3) A 1 N
C5 0.5645(5) 0.6864(4) 0.9587(2) 0.0514(9) Uani d PD 0.813(3) A 1 C
C6 0.6204(5) 0.6679(3) 1.0302(2) 0.0573(10) Uani d PD 0.813(3) A 1 C
C7 0.7064(5) 0.5814(3) 1.04140(17) 0.0547(10) Uani d PD 0.813(3) A 1 C
C8 0.7397(5) 0.5126(3) 0.9838(2) 0.0676(12) Uani d PD 0.813(3) A 1 C
C9 0.6849(6) 0.5301(4) 0.9150(2) 0.0691(12) Uani d PD 0.813(3) A 1 C
C10 0.5946(5) 0.6172(3) 0.9013(2) 0.0544(10) Uani d PD 0.813(3) A 1 C
N1A 0.5473(19) 0.6339(11) 0.8460(4) 0.055(3) Uiso d PGD 0.187(3) A -2 N
C2A 0.462(2) 0.7109(12) 0.8247(4) 0.055(3) Uiso d PGD 0.187(3) A -2 C
C3A 0.415(2) 0.7913(11) 0.8755(5) 0.055(3) Uiso d PGD 0.187(3) A -2 C
N4A 0.4614(19) 0.7903(10) 0.9459(5) 0.055(3) Uiso d PGD 0.187(3) A -2 N
C5A 0.5506(12) 0.7115(7) 0.9684(4) 0.055(3) Uiso d PGD 0.187(3) A -2 C
C6A 0.6038(15) 0.7086(8) 1.0430(4) 0.055(3) Uiso d PGD 0.187(3) A -2 C
C7A 0.6925(14) 0.6290(8) 1.0656(4) 0.055(3) Uiso d PGD 0.187(3) A -2 C
C8A 0.7310(14) 0.5494(8) 1.0162(4) 0.055(3) Uiso d PGD 0.187(3) A -2 C
C9A 0.6822(16) 0.5495(8) 0.9436(4) 0.055(3) Uiso d PGD 0.187(3) A -2 C
C10A 0.5931(12) 0.6319(7) 0.9184(4) 0.055(3) Uiso d PGD 0.187(3) A -2 C
N7 0.7640(4) 0.5595(3) 1.11708(17) 0.0743(11) Uani d PD 0.813(3) A -1 N
O1 0.8331(5) 0.4810(3) 1.1242(2) 0.1064(15) Uani d PD 0.813(3) A -1 O
O2 0.7328(5) 0.6210(3) 1.16445(16) 0.1065(13) Uani d PD 0.813(3) A -1 O
N8A 0.8441(15) 0.4686(9) 1.0432(5) 0.080 Uiso d PD 0.187(3) A -2 N
O1A 0.896(2) 0.4866(14) 1.1062(6) 0.100 Uiso d PD 0.187(3) A -2 O
O2A 0.8799(17) 0.4104(10) 0.9945(7) 0.100 Uiso d PD 0.187(3) A -2 O
C11 0.3944(3) 0.7221(2) 0.74539(14) 0.0483(7) Uani d D 1 . . C
C12 0.2485(4) 0.6670(3) 0.71433(17) 0.0612(8) Uani d . 1 . . C
C13 0.1934(4) 0.6714(3) 0.64179(19) 0.0707(9) Uani d . 1 . . C
C14 0.2856(4) 0.7304(3) 0.59984(17) 0.0673(9) Uani d . 1 . . C
C15 0.4321(4) 0.7844(3) 0.62992(17) 0.0653(9) Uani d . 1 . . C
C16 0.4865(4) 0.7811(3) 0.70213(16) 0.0588(8) Uani d . 1 . . C
C21 0.3365(3) 0.8854(2) 0.87090(15) 0.0483(7) Uani d D 1 . . C
C22 0.2652(4) 0.9268(2) 0.80630(16) 0.0536(7) Uani d . 1 . . C
C23 0.1970(4) 1.0212(3) 0.82681(19) 0.0640(9) Uani d . 1 . . C
C24 0.2209(4) 1.0388(3) 0.90263(19) 0.0639(9) Uani d . 1 . . C
C25 0.3064(4) 0.9565(2) 0.92991(17) 0.0573(8) Uani d . 1 . . C
C31 -0.0246(5) 0.7453(3) 0.8739(3) 0.0945(15) Uani d . 1 . . C
C32 -0.0825(5) 0.7900(4) 0.8111(3) 0.0880(12) Uani d . 1 . . C
C33 -0.1462(4) 0.8837(3) 0.8314(2) 0.0785(11) Uani d . 1 . . C
C34 -0.1276(4) 0.8996(3) 0.9068(2) 0.0737(10) Uani d . 1 . . C
C35 -0.0527(5) 0.8141(4) 0.9334(2) 0.0856(12) Uani d . 1 . . C
Fe2 0.34772(6) 0.58395(3) 0.36300(2) 0.05476(14) Uani d . 1 . . Fe
N41 0.2062(5) 0.9800(3) 0.33354(18) 0.0586(9) Uani d PD 0.860(3) B -1 N
C42 0.2753(5) 0.8915(3) 0.32265(19) 0.0512(10) Uani d PD 0.860(3) B -1 C
C43 0.3492(5) 0.8363(3) 0.38164(18) 0.0486(9) Uani d PD 0.860(3) B -1 C
N44 0.3459(5) 0.8750(3) 0.44917(16) 0.0534(8) Uani d PD 0.860(3) B -1 N
C45 0.2694(4) 0.9667(3) 0.46006(19) 0.0497(9) Uani d PD 0.860(3) B -1 C
C46 0.2604(5) 1.0058(3) 0.53100(18) 0.0534(9) Uani d PD 0.860(3) B -1 C
C47 0.1851(4) 1.0969(3) 0.54380(15) 0.0490(8) Uani d PD 0.860(3) B -1 C
C48 0.1197(5) 1.1522(3) 0.48677(19) 0.0653(10) Uani d PD 0.860(3) B -1 C
C49 0.1294(5) 1.1142(3) 0.4174(2) 0.0676(11) Uani d PD 0.860(3) B -1 C
C50 0.2027(5) 1.0197(3) 0.4026(2) 0.0539(9) Uani d PD 0.860(3) B -1 C
N41A 0.203(2) 0.9833(12) 0.3487(4) 0.065(4) Uiso d PGD 0.140(3) B -2 N
C42A 0.269(3) 0.8976(13) 0.3260(5) 0.065(4) Uiso d PGD 0.140(3) B -2 C
C43A 0.354(3) 0.8337(12) 0.3757(6) 0.065(4) Uiso d PGD 0.140(3) B -2 C
N44A 0.366(2) 0.8595(12) 0.4465(5) 0.065(4) Uiso d PGD 0.140(3) B -2 N
C45A 0.2981(15) 0.9474(9) 0.4704(4) 0.065(4) Uiso d PGD 0.140(3) B -2 C
C46A 0.307(2) 0.9766(11) 0.5456(4) 0.065(4) Uiso d PGD 0.140(3) B -2 C
C47A 0.2394(19) 1.0654(10) 0.5696(4) 0.065(4) Uiso d PGD 0.140(3) B -2 C
C48A 0.163(2) 1.1288(9) 0.5211(5) 0.065(4) Uiso d PGD 0.140(3) B -2 C
C49A 0.152(2) 1.1032(10) 0.4479(5) 0.065(4) Uiso d PGD 0.140(3) B -2 C
C50A 0.2173(16) 1.0108(9) 0.4214(4) 0.065(4) Uiso d PGD 0.140(3) B -2 C
N47 0.1694(4) 1.1354(2) 0.61968(15) 0.0646(9) Uani d PD 0.860(3) B -1 N
O3 0.0855(7) 1.2068(4) 0.62839(18) 0.0865(12) Uani d PD 0.860(3) B -1 O
O4 0.2404(4) 1.0917(3) 0.66656(14) 0.0895(10) Uani d PD 0.860(3) B -1 O
N48A 0.083(2) 1.2245(10) 0.5505(7) 0.080 Uiso d PD 0.140(3) B -2 N
O3A 0.059(5) 1.221(2) 0.6123(10) 0.100 Uiso d PD 0.140(3) B -2 O
O4A 0.053(2) 1.2859(11) 0.5060(9) 0.100 Uiso d PD 0.140(3) B -2 O
C51 0.2656(4) 0.8531(2) 0.24559(15) 0.0508(7) Uani d D 1 . . C
C52 0.1368(4) 0.7827(3) 0.21120(18) 0.0672(9) Uani d . 1 . . C
C53 0.1290(5) 0.7507(3) 0.13834(19) 0.0816(11) Uani d . 1 . . C
C54 0.2475(4) 0.7877(3) 0.09915(19) 0.0725(10) Uani d . 1 . . C
C55 0.3748(5) 0.8587(3) 0.13285(18) 0.0720(10) Uani d . 1 . . C
C56 0.3841(4) 0.8911(3) 0.20554(18) 0.0645(9) Uani d . 1 . . C
C61 0.4384(4) 0.7417(2) 0.37034(15) 0.0523(7) Uani d D 1 . . C
C62 0.4734(4) 0.6851(3) 0.30482(18) 0.0605(8) Uani d . 1 . . C
C63 0.5677(4) 0.6020(3) 0.3244(2) 0.0708(9) Uani d . 1 . . C
C64 0.5893(4) 0.6045(3) 0.4002(2) 0.0725(10) Uani d . 1 . . C
C65 0.5112(4) 0.6896(3) 0.42887(17) 0.0612(8) Uani d . 1 . . C
C71 0.1026(5) 0.5677(3) 0.3633(3) 0.0904(13) Uani d . 1 . . C
C72 0.1417(5) 0.5163(4) 0.2997(2) 0.0864(12) Uani d . 1 . . C
C73 0.2410(5) 0.4382(3) 0.3186(2) 0.0865(12) Uani d . 1 . . C
C74 0.2639(5) 0.4395(3) 0.3929(2) 0.0844(11) Uani d . 1 . . C
C75 0.1794(5) 0.5195(3) 0.4216(2) 0.0838(11) Uani d . 1 . . C
H6 0.5997 0.7133 1.0691 0.069 Uiso calc PR 0.813(3) A 1 H
H8 0.7993 0.4550 0.9926 0.081 Uiso calc PR 0.813(3) A 1 H
H9 0.7069 0.4844 0.8765 0.083 Uiso calc PR 0.813(3) A 1 H
H6A 0.5782 0.7610 1.0766 0.066 Uiso calc PR 0.187(3) A -2 H
H7A 0.7278 0.6279 1.1146 0.066 Uiso calc PR 0.187(3) A -2 H
H9A 0.7077 0.4956 0.9111 0.066 Uiso calc PR 0.187(3) A -2 H
H12 0.1861 0.6264 0.7424 0.073 Uiso calc R 1 . . H
H13 0.0941 0.6344 0.6215 0.085 Uiso calc R 1 . . H
H14 0.2486 0.7337 0.5511 0.081 Uiso calc R 1 . . H
H15 0.4952 0.8235 0.6013 0.078 Uiso calc R 1 . . H
H16 0.5856 0.8186 0.7222 0.071 Uiso calc R 1 . . H
H22 0.2643 0.8965 0.7591 0.064 Uiso calc R 1 . . H
H23 0.1449 1.0645 0.7954 0.077 Uiso calc R 1 . . H
H24 0.1862 1.0952 0.9301 0.077 Uiso calc R 1 . . H
H25 0.3382 0.9496 0.9786 0.069 Uiso calc R 1 . . H
H31 0.0237 0.6817 0.8761 0.113 Uiso calc R 1 . . H
H32 -0.0788 0.7617 0.7638 0.106 Uiso calc R 1 . . H
H33 -0.1937 0.9288 0.7999 0.094 Uiso calc R 1 . . H
H34 -0.1595 0.9571 0.9343 0.088 Uiso calc R 1 . . H
H35 -0.0258 0.8040 0.9820 0.103 Uiso calc R 1 . . H
H46 0.3049 0.9707 0.5694 0.064 Uiso calc PR 0.860(3) B -1 H
H48 0.0702 1.2142 0.4963 0.078 Uiso calc PR 0.860(3) B -1 H
H49 0.0874 1.1509 0.3793 0.081 Uiso calc PR 0.860(3) B -1 H
H46A 0.3582 0.9353 0.5787 0.078 Uiso calc PR 0.140(3) B -2 H
H47A 0.2447 1.0838 0.6192 0.078 Uiso calc PR 0.140(3) B -2 H
H49A 0.1014 1.1464 0.4159 0.078 Uiso calc PR 0.140(3) B -2 H
H52 0.0552 0.7569 0.2371 0.081 Uiso calc R 1 . . H
H53 0.0418 0.7032 0.1156 0.098 Uiso calc R 1 . . H
H54 0.2420 0.7649 0.0502 0.087 Uiso calc R 1 . . H
H55 0.4551 0.8851 0.1065 0.086 Uiso calc R 1 . . H
H56 0.4711 0.9390 0.2279 0.077 Uiso calc R 1 . . H
H62 0.4396 0.7005 0.2579 0.073 Uiso calc R 1 . . H
H63 0.6086 0.5539 0.2926 0.085 Uiso calc R 1 . . H
H64 0.6460 0.5576 0.4271 0.087 Uiso calc R 1 . . H
H65 0.5076 0.7085 0.4778 0.073 Uiso calc R 1 . . H
H71 0.0375 0.6236 0.3666 0.108 Uiso calc R 1 . . H
H72 0.1072 0.5319 0.2528 0.104 Uiso calc R 1 . . H
H73 0.2850 0.3923 0.2865 0.104 Uiso calc R 1 . . H
H74 0.3254 0.3946 0.4194 0.101 Uiso calc R 1 . . H
H75 0.1747 0.5378 0.4705 0.101 Uiso calc R 1 . . H

loop_
_atom_site_aniso_label
_atom_site_aniso_U_11
_atom_site_aniso_U_22
_atom_site_aniso_U_33
_atom_site_aniso_U_12
_atom_site_aniso_U_13
_atom_site_aniso_U_23
Fe1 0.0444(2) 0.0530(3) 0.0486(3) 0.00478(18) 0.00876(18) 0.00559(19)
N1 0.063(2) 0.065(2) 0.0505(19) 0.0131(17) 0.0071(17) 0.0145(17)
C2 0.0383(19) 0.055(2) 0.049(2) 0.0021(16) 0.0085(15) 0.0113(16)
C3 0.0362(19) 0.060(2) 0.0399(19) -0.0001(15) 0.0072(14) 0.0127(16)
N4 0.0430(18) 0.069(2) 0.0422(17) 0.0067(15) 0.0042(13) 0.0151(14)
C5 0.0385(19) 0.063(2) 0.054(2) -0.0004(17) 0.0053(16) 0.0222(19)
C6 0.051(2) 0.069(3) 0.053(2) 0.005(2) 0.0062(18) 0.016(2)
C7 0.052(2) 0.055(2) 0.058(2) 0.0055(18) 0.0036(18) 0.018(2)
C8 0.071(3) 0.067(3) 0.069(3) 0.017(2) 0.006(2) 0.023(2)
C9 0.083(3) 0.071(3) 0.060(3) 0.028(2) 0.014(2) 0.016(2)
C10 0.053(2) 0.059(2) 0.053(2) 0.0081(18) 0.0114(18) 0.0123(19)
N7 0.068(2) 0.091(3) 0.067(3) 0.008(2) 0.0048(19) 0.030(2)
O1 0.120(3) 0.118(3) 0.097(3) 0.062(3) 0.007(2) 0.059(2)
O2 0.131(3) 0.136(3) 0.061(2) 0.048(3) 0.007(2) 0.028(2)
C11 0.0487(17) 0.0530(17) 0.0444(16) 0.0099(13) 0.0084(13) 0.0033(13)
C12 0.059(2) 0.065(2) 0.0573(19) -0.0054(16) 0.0104(15) 0.0069(15)
C13 0.065(2) 0.079(2) 0.060(2) -0.0095(18) -0.0049(17) 0.0001(17)
C14 0.070(2) 0.085(2) 0.0454(18) 0.0059(19) 0.0030(16) 0.0038(16)
C15 0.059(2) 0.088(2) 0.0501(19) 0.0021(18) 0.0125(15) 0.0116(17)
C16 0.0455(17) 0.078(2) 0.0523(18) 0.0010(15) 0.0073(14) 0.0069(15)
C21 0.0438(16) 0.0556(17) 0.0452(16) 0.0006(13) 0.0072(12) 0.0069(13)
C22 0.0559(18) 0.0615(18) 0.0477(16) 0.0087(15) 0.0175(14) 0.0116(14)
C23 0.066(2) 0.060(2) 0.073(2) 0.0133(16) 0.0222(17) 0.0210(17)
C24 0.067(2) 0.0547(19) 0.069(2) 0.0018(16) 0.0165(17) -0.0024(16)
C25 0.0527(18) 0.0623(19) 0.0538(18) -0.0033(15) 0.0070(14) -0.0015(15)
C31 0.056(2) 0.056(2) 0.179(5) 0.0023(18) 0.034(3) 0.027(3)
C32 0.066(2) 0.086(3) 0.101(3) -0.014(2) 0.009(2) -0.024(3)
C33 0.049(2) 0.089(3) 0.093(3) 0.0072(19) -0.0069(19) 0.008(2)
C34 0.051(2) 0.091(3) 0.082(3) 0.0112(18) 0.0212(18) 0.004(2)
C35 0.060(2) 0.111(3) 0.095(3) 0.006(2) 0.022(2) 0.047(3)
Fe2 0.0643(3) 0.0506(3) 0.0489(3) 0.0074(2) 0.0062(2) 0.00167(19)
N41 0.063(2) 0.063(2) 0.0528(18) 0.0114(15) 0.0149(16) 0.0077(15)
C42 0.046(2) 0.053(2) 0.057(2) 0.0015(16) 0.0176(16) 0.0060(16)
C43 0.049(2) 0.053(2) 0.0426(19) -0.0041(15) 0.0120(15) 0.0002(15)
N44 0.061(2) 0.0513(18) 0.0495(17) 0.0060(14) 0.0166(14) -0.0004(13)
C45 0.047(2) 0.0469(19) 0.055(2) -0.0023(16) 0.0165(16) -0.0025(16)
C46 0.059(2) 0.051(2) 0.051(2) 0.0077(17) 0.0113(17) 0.0047(16)
C47 0.0461(19) 0.0517(19) 0.050(2) 0.0037(16) 0.0124(16) 0.0004(17)
C48 0.065(3) 0.064(2) 0.069(3) 0.0173(19) 0.013(2) 0.003(2)
C49 0.080(3) 0.072(3) 0.057(2) 0.029(2) 0.012(2) 0.012(2)
C50 0.053(2) 0.058(2) 0.051(2) 0.0041(17) 0.0097(16) 0.0100(17)
N47 0.071(2) 0.064(2) 0.061(2) 0.0013(17) 0.0220(17) 0.0006(16)
O3 0.102(3) 0.082(2) 0.083(2) 0.0354(19) 0.035(3) -0.0091(19)
O4 0.130(3) 0.093(2) 0.0515(17) 0.030(2) 0.0195(17) 0.0051(16)
C51 0.0499(17) 0.0558(17) 0.0488(17) 0.0066(14) 0.0096(13) 0.0120(13)
C52 0.057(2) 0.085(2) 0.059(2) -0.0049(17) 0.0146(16) 0.0132(18)
C53 0.065(2) 0.112(3) 0.060(2) -0.017(2) 0.0015(18) 0.000(2)
C54 0.067(2) 0.100(3) 0.0493(19) 0.002(2) 0.0103(17) 0.0072(18)
C55 0.070(2) 0.095(3) 0.056(2) 0.001(2) 0.0232(17) 0.0190(18)
C56 0.0559(19) 0.075(2) 0.062(2) -0.0052(16) 0.0134(16) 0.0112(17)
C61 0.0565(18) 0.0523(17) 0.0476(17) 0.0030(14) 0.0109(14) -0.0011(13)
C62 0.066(2) 0.0626(19) 0.0555(18) 0.0116(16) 0.0179(15) 0.0008(15)
C63 0.070(2) 0.074(2) 0.072(2) 0.0184(18) 0.0204(18) -0.0013(18)
C64 0.069(2) 0.077(2) 0.069(2) 0.0183(19) -0.0024(18) 0.0046(18)
C65 0.063(2) 0.067(2) 0.0507(18) 0.0088(16) -0.0024(15) -0.0032(15)
C71 0.059(2) 0.058(2) 0.157(5) 0.0042(18) 0.022(3) 0.013(3)
C72 0.080(3) 0.087(3) 0.082(3) -0.013(2) -0.013(2) 0.013(2)
C73 0.093(3) 0.062(2) 0.096(3) -0.007(2) 0.011(2) -0.017(2)
C74 0.101(3) 0.059(2) 0.092(3) 0.007(2) 0.002(2) 0.017(2)
C75 0.097(3) 0.078(3) 0.075(3) -0.012(2) 0.027(2) 0.001(2)

loop_
_atom_type_symbol
_atom_type_description
_atom_type_scat_dispersion_real
_atom_type_scat_dispersion_imag
_atom_type_scat_source
C C 0.0033 0.0016 'International Tables Vol C Tables 4.2.6.8 and 6.1.1.4'
H H 0.0000 0.0000 'International Tables Vol C Tables 4.2.6.8 and 6.1.1.4'
Fe Fe 0.3463 0.8444 'International Tables Vol C Tables 4.2.6.8 and 6.1.1.4'
N N 0.0061 0.0033 'International Tables Vol C Tables 4.2.6.8 and 6.1.1.4'
O O 0.0106 0.0060 'International Tables Vol C Tables 4.2.6.8 and 6.1.1.4'

loop_
_geom_angle_atom_site_label_1
_geom_angle_atom_site_label_2
_geom_angle_atom_site_label_3
_geom_angle
_geom_angle_publ_flag
C32 Fe1 C22 106.77(16) no
C32 Fe1 C33 40.03(16) no
C22 Fe1 C33 120.54(15) no
C32 Fe1 C31 40.45(18) no
C22 Fe1 C31 124.34(17) no
C33 Fe1 C31 67.46(17) no
C32 Fe1 C35 67.98(18) no
C22 Fe1 C35 162.02(16) no
C33 Fe1 C35 67.30(17) no
C31 Fe1 C35 40.64(17) no
C32 Fe1 C25 162.39(16) no
C22 Fe1 C25 68.75(13) no
C33 Fe1 C25 157.12(15) no
C31 Fe1 C25 127.04(17) no
C35 Fe1 C25 110.72(15) no
C32 Fe1 C23 120.46(18) no
C22 Fe1 C23 40.66(12) no
C33 Fe1 C23 104.54(15) no
C31 Fe1 C23 158.1(2) no
C35 Fe1 C23 157.05(17) no
C25 Fe1 C23 67.99(14) no
C32 Fe1 C34 67.82(16) no
C22 Fe1 C34 155.80(14) no
C33 Fe1 C34 40.20(15) no
C31 Fe1 C34 67.82(16) no
C35 Fe1 C34 39.97(15) no
C25 Fe1 C34 123.33(14) no
C23 Fe1 C34 120.08(15) no
C32 Fe1 C24 155.47(18) no
C22 Fe1 C24 68.48(13) no
C33 Fe1 C24 120.09(15) no
C31 Fe1 C24 161.4(2) no
C35 Fe1 C24 123.59(17) no
C25 Fe1 C24 40.41(13) no
C23 Fe1 C24 40.32(13) no
C34 Fe1 C24 106.13(15) no
C32 Fe1 C21 124.59(15) no
C22 Fe1 C21 41.47(11) no
C33 Fe1 C21 158.71(15) no
C31 Fe1 C21 110.76(14) no
C35 Fe1 C21 126.24(14) no
C25 Fe1 C21 40.90(12) no
C23 Fe1 C21 68.89(12) no
C34 Fe1 C21 160.63(14) no
C24 Fe1 C21 68.76(13) no
C2 N1 C10 117.7(3) yes
N1 C2 C3 122.9(3) no
N1 C2 C11 111.9(3) no
C3 C2 C11 125.2(3) no
N4 C3 C2 119.9(3) no
N4 C3 C21 117.2(3) no
C2 C3 C21 122.9(3) no
C3 N4 C5 116.8(3) yes
N4 C5 C10 122.7(3) no
N4 C5 C6 117.2(4) no
C10 C5 C6 120.0(4) no
C7 C6 C5 118.5(4) no
C6 C7 C8 121.6(3) no
C6 C7 N7 119.2(3) no
C8 C7 N7 119.2(3) no
C9 C8 C7 119.7(4) no
C8 C9 C10 120.4(4) no
N1 C10 C5 120.0(3) no
N1 C10 C9 120.4(4) no
C5 C10 C9 119.7(4) no
C2A N1A C10A 118.1 no
N1A C2A C3A 121.8 no
N1A C2A C11 124.6(5) no
C3A C2A C11 113.5(5) no
N4A C3A C21 103.7(5) no
N4A C3A C2A 120.2 no
C21 C3A C2A 135.9(6) no
C3A N4A C5A 118.4 no
N4A C5A C10A 121.1 no
N4A C5A C6A 120.0 no
C10A C5A C6A 118.8 no
C7A C6A C5A 119.9 no
C6A C7A C8A 120.9 no
C9A C8A C7A 120.9 no
C9A C8A N8A 119.9(3) no
C7A C8A N8A 118.9(3) no
C8A C9A C10A 119.5 no
N1A C10A C9A 119.9 no
N1A C10A C5A 120.3 no
C9A C10A C5A 119.8 no
O2 N7 O1 126.8(4) yes
O2 N7 C7 116.5(3) yes
O1 N7 C7 116.8(3) yes
O1A N8A O2A 133.3(9) no
O1A N8A C8A 113.2(5) no
O2A N8A C8A 112.4(5) no
C12 C11 C16 118.6(3) no
C12 C11 C2 120.4(3) no
C16 C11 C2 121.1(3) no
C12 C11 C2A 120.8(8) no
C16 C11 C2A 120.4(8) no
C2 C11 C2A 3.0(5) no
C11 C12 C13 120.8(3) no
C14 C13 C12 119.9(3) no
C15 C14 C13 119.8(3) no
C14 C15 C16 120.4(3) no
C15 C16 C11 120.5(3) no
C3A C21 C25 126.5(5) no
C3A C21 C22 127.2(5) no
C25 C21 C22 106.2(3) no
C3A C21 C3 4.6(5) no
C25 C21 C3 122.2(3) no
C22 C21 C3 131.6(3) no
C3A C21 Fe1 125.3(9) no
C25 C21 Fe1 69.27(17) no
C22 C21 Fe1 68.45(16) no
C3 C21 Fe1 126.5(2) no
C23 C22 C21 108.2(3) no
C23 C22 Fe1 70.26(18) no
C21 C22 Fe1 70.07(16) no
C24 C23 C22 108.5(3) no
C24 C23 Fe1 69.89(19) no
C22 C23 Fe1 69.08(17) no
C23 C24 C25 108.2(3) no
C23 C24 Fe1 69.78(19) no
C25 C24 Fe1 69.70(18) no
C24 C25 C21 108.9(3) no
C24 C25 Fe1 69.90(19) no
C21 C25 Fe1 69.83(16) no
C32 C31 C35 107.5(4) no
C32 C31 Fe1 69.4(2) no
C35 C31 Fe1 70.0(2) no
C33 C32 C31 108.0(4) no
C33 C32 Fe1 70.3(2) no
C31 C32 Fe1 70.1(2) no
C32 C33 C34 108.9(4) no
C32 C33 Fe1 69.7(2) no
C34 C33 Fe1 70.4(2) no
C35 C34 C33 107.6(4) no
C35 C34 Fe1 69.9(2) no
C33 C34 Fe1 69.4(2) no
C34 C35 C31 108.0(4) no
C34 C35 Fe1 70.1(2) no
C31 C35 Fe1 69.4(2) no
C73 Fe2 C65 156.66(17) no
C73 Fe2 C74 39.73(16) no
C65 Fe2 C74 122.56(15) no
C73 Fe2 C75 67.22(17) no
C65 Fe2 C75 109.26(15) no
C74 Fe2 C75 40.08(16) no
C73 Fe2 C64 120.12(17) no
C65 Fe2 C64 40.55(13) no
C74 Fe2 C64 105.53(16) no
C75 Fe2 C64 122.25(17) no
C73 Fe2 C72 39.89(16) no
C65 Fe2 C72 162.33(17) no
C74 Fe2 C72 67.11(17) no
C75 Fe2 C72 67.61(17) no
C64 Fe2 C72 156.27(18) no
C73 Fe2 C71 67.28(17) no
C65 Fe2 C71 126.14(17) no
C74 Fe2 C71 67.47(17) no
C75 Fe2 C71 40.48(17) no
C64 Fe2 C71 160.04(19) no
C72 Fe2 C71 40.19(17) no
C73 Fe2 C62 121.53(16) no
C65 Fe2 C62 68.86(13) no
C74 Fe2 C62 155.71(16) no
C75 Fe2 C62 162.77(16) no
C64 Fe2 C62 68.23(15) no
C72 Fe2 C62 108.65(16) no
C71 Fe2 C62 125.85(16) no
C73 Fe2 C61 159.61(16) no
C65 Fe2 C61 40.94(12) no
C74 Fe2 C61 160.28(15) no
C75 Fe2 C61 125.98(14) no
C64 Fe2 C61 68.60(14) no
C72 Fe2 C61 125.67(15) no
C71 Fe2 C61 111.32(14) no
C62 Fe2 C61 41.40(11) no
C73 Fe2 C63 105.24(16) no
C65 Fe2 C63 68.19(14) no
C74 Fe2 C63 119.78(16) no
C75 Fe2 C63 156.17(17) no
C64 Fe2 C63 40.27(14) no
C72 Fe2 C63 122.04(17) no
C71 Fe2 C63 159.58(19) no
C62 Fe2 C63 40.43(13) no
C61 Fe2 C63 68.68(13) no
C42 N41 C50 118.0(3) yes
N41 C42 C43 122.7(3) no
N41 C42 C51 113.2(3) no
C43 C42 C51 124.1(3) no
N44 C43 C42 119.5(3) no
N44 C43 C61 117.1(3) no
C42 C43 C61 123.3(3) no
C43 N44 C45 117.4(3) yes
N44 C45 C46 117.8(3) no
N44 C45 C50 122.1(3) no
C46 C45 C50 120.1(3) no
C47 C46 C45 119.3(3) no
C46 C47 C48 121.4(3) no
C46 C47 N47 119.0(3) no
C48 C47 N47 119.7(3) no
C49 C48 C47 119.3(3) no
C48 C49 C50 120.5(4) no
N41 C50 C45 120.4(3) no
N41 C50 C49 120.3(3) no
C45 C50 C49 119.4(3) no
C42A N41A C50A 118.1 no
N41A C42A C43A 121.8 no
N41A C42A C51 125.9(6) no
C43A C42A C51 112.3(6) no
N44A C43A C61 103.3(6) no
N44A C43A C42A 120.2 no
C61 C43A C42A 136.5(6) no
C43A N44A C45A 118.4 no
N44A C45A C50A 121.1 no
N44A C45A C46A 120.0 no
C50A C45A C46A 118.9 no
C47A C46A C45A 120.0 no
C46A C47A C48A 120.9 no
C49A C48A C47A 120.9 no
C49A C48A N48A 120.1(3) no
C47A C48A N48A 119.0(3) no
C48A C49A C50A 119.6 no
N41A C50A C49A 119.9 no
N41A C50A C45A 120.3 no
C49A C50A C45A 119.8 no
O4 N47 O3 126.0(3) yes
O4 N47 C47 116.9(3) yes
O3 N47 C47 117.1(3) yes
O3A N48A O4A 133.7(9) no
O3A N48A C48A 113.5(6) no
O4A N48A C48A 112.8(6) no
C52 C51 C56 118.7(3) no
C52 C51 C42 121.5(3) no
C56 C51 C42 119.8(3) no
C52 C51 C42A 120.6(9) no
C56 C51 C42A 120.4(9) no
C42 C51 C42A 3.0(5) no
C51 C52 C53 120.0(3) no
C54 C53 C52 121.0(3) no
C53 C54 C55 119.2(3) no
C54 C55 C56 120.3(3) no
C55 C56 C51 120.7(3) no
C43A C61 C65 126.6(5) no
C43A C61 C62 126.7(5) no
C65 C61 C62 106.6(3) no
C43A C61 C43 4.3(5) no
C65 C61 C43 122.4(3) no
C62 C61 C43 130.9(3) no
C43A C61 Fe2 128.6(10) no
C65 C61 Fe2 69.01(17) no
C62 C61 Fe2 69.04(17) no
C43 C61 Fe2 127.4(2) no
C63 C62 C61 108.0(3) no
C63 C62 Fe2 70.3(2) no
C61 C62 Fe2 69.56(17) no
C64 C63 C62 108.2(3) no
C64 C63 Fe2 69.2(2) no
C62 C63 Fe2 69.27(19) no
C63 C64 C65 108.7(3) no
C63 C64 Fe2 70.5(2) no
C65 C64 Fe2 69.58(19) no
C64 C65 C61 108.4(3) no
C64 C65 Fe2 69.9(2) no
C61 C65 Fe2 70.05(17) no
C72 C71 C75 107.5(4) no
C72 C71 Fe2 69.9(2) no
C75 C71 Fe2 69.7(2) no
C73 C72 C71 107.9(4) no
C73 C72 Fe2 69.8(2) no
C71 C72 Fe2 69.9(2) no
C74 C73 C72 108.8(4) no
C74 C73 Fe2 70.3(2) no
C72 C73 Fe2 70.4(2) no
C73 C74 C75 108.4(4) no
C73 C74 Fe2 70.0(2) no
C75 C74 Fe2 70.0(2) no
C74 C75 C71 107.5(4) no
C74 C75 Fe2 69.9(2) no
C71 C75 Fe2 69.9(2) no

loop_
_geom_bond_atom_site_label_1
_geom_bond_atom_site_label_2
_geom_bond_site_symmetry_2
_geom_bond_distance
_geom_bond_publ_flag
Fe1 C21 . 2.040(3) no
Fe1 C22 . 2.019(3) no
Fe1 C23 . 2.034(3) no
Fe1 C24 . 2.036(3) no
Fe1 C25 . 2.033(3) no
Fe1 C31 . 2.023(4) no
Fe1 C32 . 2.013(4) no
Fe1 C33 . 2.022(3) no
Fe1 C34 . 2.035(3) no
Fe1 C35 . 2.032(4) no
N1 C2 . 1.308(4) yes
N1 C10 . 1.362(5) yes
C2 C3 . 1.444(5) no
C3 N4 . 1.321(4) yes
N4 C5 . 1.379(5) yes
C5 C10 . 1.388(5) no
C5 C6 . 1.406(5) no
C6 C7 . 1.374(5) no
C7 C8 . 1.396(5) no
C8 C9 . 1.353(5) no
C9 C10 . 1.408(5) no
N1A C2A . 1.3144 no
N1A C10A . 1.3639 no
C2A C3A . 1.4421 no
C2A C11 . 1.541(6) no
C3A N4A . 1.3256 no
C3A C21 . 1.410(7) no
N4A C5A . 1.3562 no
C5A C10A . 1.4122 no
C5A C6A . 1.4153 no
C6A C7A . 1.3627 no
C7A C8A . 1.3929 no
C8A C9A . 1.3686 no
C8A N8A . 1.524(4) no
C9A C10A . 1.4083 no
C7 N7 . 1.493(4) yes
N7 O2 . 1.197(3) yes
N7 O1 . 1.197(3) yes
C2 C11 . 1.479(4) yes
C3 C21 . 1.483(4) yes
N8A O1A . 1.200(5) no
N8A O2A . 1.204(5) no
C11 C12 . 1.376(4) no
C11 C16 . 1.389(4) no
C12 C13 . 1.384(4) no
C13 C14 . 1.373(5) no
C14 C15 . 1.370(5) no
C15 C16 . 1.375(4) no
C21 C22 . 1.437(4) no
C21 C25 . 1.423(4) no
C22 C23 . 1.408(4) no
C23 C24 . 1.403(5) no
C24 C25 . 1.405(4) no
C31 C32 . 1.395(6) no
C31 C35 . 1.408(6) no
C32 C33 . 1.381(5) no
C33 C34 . 1.394(5) no
C34 C35 . 1.390(5) no
Fe2 C61 . 2.041(3) no
Fe2 C62 . 2.034(3) no
Fe2 C63 . 2.048(4) no
Fe2 C64 . 2.031(4) no
Fe2 C65 . 2.027(3) no
Fe2 C71 . 2.032(4) no
Fe2 C72 . 2.031(4) no
Fe2 C73 . 2.024(4) no
Fe2 C74 . 2.028(4) no
Fe2 C75 . 2.029(4) no
N41 C42 . 1.312(4) yes
N41 C50 . 1.350(4) yes
C42 C43 . 1.454(5) no
C43 N44 . 1.319(4) yes
N44 C45 . 1.382(4) yes
C45 C46 . 1.389(4) no
C45 C50 . 1.395(5) no
C46 C47 . 1.375(4) no
C47 C48 . 1.402(5) no
C48 C49 . 1.360(5) no
C49 C50 . 1.409(5) no
N41A C42A . 1.3144 no
N41A C50A . 1.3634 no
C42A C43A . 1.4419 no
C42A C51 . 1.556(7) no
C43A N44A . 1.3257 no
C43A C61 . 1.413(8) no
N44A C45A . 1.3563 no
C45A C50A . 1.4122 no
C45A C46A . 1.4149 no
C46A C47A . 1.3629 no
C47A C48A . 1.3927 no
C48A C49A . 1.3681 no
C48A N48A . 1.524(4) no
C49A C50A . 1.4085 no
C47 N47 . 1.486(3) yes
N47 O4 . 1.198(3) yes
N47 O3 . 1.201(3) yes
C42 C51 . 1.471(4) yes
C43 C61 . 1.475(4) yes
N48A O3A . 1.198(5) no
N48A O4A . 1.200(5) no
C51 C52 . 1.380(4) no
C51 C56 . 1.381(4) no
C52 C53 . 1.380(5) no
C53 C54 . 1.367(5) no
C54 C55 . 1.371(5) no
C55 C56 . 1.377(4) no
C61 C62 . 1.440(4) no
C61 C65 . 1.423(4) no
C62 C63 . 1.410(5) no
C63 C64 . 1.404(5) no
C64 C65 . 1.406(5) no
C71 C72 . 1.396(6) no
C71 C75 . 1.405(6) no
C72 C73 . 1.383(6) no
C73 C74 . 1.377(5) no
C74 C75 . 1.390(5) no

loop_
_geom_hbond_atom_site_label_D
_geom_hbond_atom_site_label_H
_geom_hbond_atom_site_label_A
_geom_hbond_site_symmetry_A
_geom_hbond_distance_DH
_geom_hbond_distance_HA
_geom_hbond_distance_DA
_geom_hbond_angle_DHA
_geom_hbond_publ_flag
C31 H31 O1 2_667 0.93 2.46 3.391(6) 176 yes
C71 H71 O3 2_576 0.93 2.45 3.368(7) 169 yes
C31 H31 O1A 2_667 0.93 2.32 3.233(18) 169 yes
C71 H71 O3A 2_576 0.93 2.21 3.11(3) 166 yes

loop_
_geom_torsion_atom_site_label_1
_geom_torsion_atom_site_label_2
_geom_torsion_atom_site_label_3
_geom_torsion_atom_site_label_4
_geom_torsion
_geom_torsion_publ_flag
C10 N1 C2 C3 -0.4(4) no
C10 N1 C2 C11 -179.6(4) no
N1 C2 C3 N4 -1.0(4) no
C11 C2 C3 N4 178.1(4) no
N1 C2 C3 C21 178.4(4) no
C11 C2 C3 C21 -2.5(5) no
C2 C3 N4 C5 0.7(4) no
C21 C3 N4 C5 -178.7(4) no
C3 N4 C5 C10 1.0(5) no
C3 N4 C5 C6 -178.7(3) no
N4 C5 C6 C7 -179.5(3) no
C10 C5 C6 C7 0.8(5) no
C5 C6 C7 C8 0.4(6) no
C5 C6 C7 N7 -178.9(3) no
C6 C7 C8 C9 -0.8(7) no
N7 C7 C8 C9 178.5(4) no
C7 C8 C9 C10 0.0(7) no
C2 N1 C10 C5 2.0(5) no
C2 N1 C10 C9 -179.1(3) no
N4 C5 C10 N1 -2.4(6) no
C6 C5 C10 N1 177.3(3) no
N4 C5 C10 C9 178.8(4) no
C6 C5 C10 C9 -1.6(6) no
C8 C9 C10 N1 -177.7(4) no
C8 C9 C10 C5 1.2(6) no
C6 C7 N7 O2 -1.0(6) no
C8 C7 N7 O2 179.8(4) no
C6 C7 N7 O1 177.3(4) no
C8 C7 N7 O1 -2.0(6) no
N1 C2 C11 C12 86.2(3) no
C3 C2 C11 C12 -93.1(4) no
N1 C2 C11 C16 -92.0(3) no
C3 C2 C11 C16 88.8(4) no
C16 C11 C12 C13 -0.9(5) no
C2 C11 C12 C13 -179.1(3) no
C11 C12 C13 C14 0.6(5) no
C12 C13 C14 C15 0.3(6) no
C13 C14 C15 C16 -0.9(5) no
C14 C15 C16 C11 0.7(5) no
C12 C11 C16 C15 0.2(5) no
C2 C11 C16 C15 178.4(3) no
N4 C3 C21 C25 -2.0(5) no
C2 C3 C21 C25 178.6(3) no
N4 C3 C21 C22 178.5(3) no
C2 C3 C21 C22 -0.8(5) no
C25 C21 C22 C23 0.9(3) no
C3 C21 C22 C23 -179.5(4) no
C21 C22 C23 C24 -1.1(4) no
C22 C23 C24 C25 0.9(4) no
C23 C24 C25 C21 -0.3(4) no
C22 C21 C25 C24 -0.4(3) no
C3 C21 C25 C24 -180.0(3) no
C35 C31 C32 C33 -0.6(4) no
C31 C32 C33 C34 0.7(4) no
C32 C33 C34 C35 -0.5(4) no
C33 C34 C35 C31 0.2(4) no
C32 C31 C35 C34 0.2(4) no
C50 N41 C42 C43 -0.9(4) no
C50 N41 C42 C51 177.4(3) no
N41 C42 C43 N44 0.8(4) no
C51 C42 C43 N44 -177.3(3) no
N41 C42 C43 C61 -175.1(3) no
C51 C42 C43 C61 6.8(4) no
C42 C43 N44 C45 0.8(4) no
C61 C43 N44 C45 176.9(3) no
C43 N44 C45 C46 177.8(3) no
C43 N44 C45 C50 -2.4(5) no
N44 C45 C46 C47 180.0(3) no
C50 C45 C46 C47 0.1(5) no
C45 C46 C47 C48 -1.1(5) no
C45 C46 C47 N47 177.3(3) no
C46 C47 C48 C49 0.7(6) no
N47 C47 C48 C49 -177.7(4) no
C47 C48 C49 C50 0.7(6) no
C42 N41 C50 C45 -0.7(5) no
C42 N41 C50 C49 -179.7(3) no
N44 C45 C50 N41 2.4(5) no
C46 C45 C50 N41 -177.7(3) no
N44 C45 C50 C49 -178.6(3) no
C46 C45 C50 C49 1.3(5) no
C48 C49 C50 N41 177.3(4) no
C48 C49 C50 C45 -1.7(6) no
C46 C47 N47 O4 8.5(5) no
C48 C47 N47 O4 -173.1(4) no
C46 C47 N47 O3 -170.9(5) no
C48 C47 N47 O3 7.6(6) no
N41 C42 C51 C52 -90.2(4) no
C43 C42 C51 C52 88.0(4) no
N41 C42 C51 C56 87.2(3) no
C43 C42 C51 C56 -94.5(4) no
C56 C51 C52 C53 0.7(5) no
C42 C51 C52 C53 178.1(3) no
C51 C52 C53 C54 0.0(6) no
C52 C53 C54 C55 -0.8(6) no
C53 C54 C55 C56 0.9(6) no
C54 C55 C56 C51 -0.3(6) no
C52 C51 C56 C55 -0.5(5) no
C42 C51 C56 C55 -178.0(3) no
N44 C43 C61 C65 3.4(5) no
C42 C43 C61 C65 179.4(3) no
N44 C43 C61 C62 -175.6(3) no
C42 C43 C61 C62 0.4(5) no
C65 C61 C62 C63 -1.0(4) no
C43 C61 C62 C63 178.1(3) no
C61 C62 C63 C64 1.1(4) no
C62 C63 C64 C65 -0.8(4) no
C63 C64 C65 C61 0.2(4) no
C62 C61 C65 C64 0.5(4) no
C43 C61 C65 C64 -178.7(3) no
C75 C71 C72 C73 -0.1(4) no
C71 C72 C73 C74 0.3(5) no
C72 C73 C74 C75 -0.3(5) no
C73 C74 C75 C71 0.3(5) no
C72 C71 C75 C74 -0.1(4) no
